data_7702600
loop_
_publ_author_name
'Barranco, Eva M.'
'Crespo, Olga'
'Gimeno, M. Concepci\'on'
'Jones, Peter G.'
'Laguna, Antonio'
'Sarroca, Cristina'

_publ_section_title
;
 1,1&#x2032;-Bis(2-pyridylthio)ferrocene: a new ligand in gold and silver
 chemistry
;
_journal_issue 17
_journal_name_full 'Journal of the Chemical Society, Dalton Transactions'
_journal_page_first 2523
_journal_paper_doi 10.1039/b102636b
_journal_year 2001
_chemical_formula_sum 'C62 H30 Au2 F30 Fe N2 S2'
_chemical_formula_weight 1886.78
_chemical_name_common CORTADO
_space_group_IT_number 2
_space_group_name_Hall '-P 1'
_space_group_name_H-M_alt 'P -1'
_symmetry_cell_setting triclinic
_symmetry_space_group_name_H-M 'P -1'
_atom_sites_solution_hydrogens geom
_atom_sites_solution_primary direct
_atom_sites_solution_secondary difmap
_audit_creation_method SHELXL
_cell_angle_alpha 82.283(10)
_cell_angle_beta 78.168(12)
_cell_angle_gamma 74.357(10)
_cell_formula_units_Z 1
_cell_length_a 9.2447(16)
_cell_length_b 12.7873(18)
_cell_length_c 13.5004(18)
_cell_measurement_reflns_used 54
_cell_measurement_temperature 173(2)
_cell_measurement_theta_max 25
_cell_measurement_theta_min 10
_cell_volume 1498.9(4)
_computing_cell_refinement 'siemens xscans'
_computing_data_collection 'siemens xscans'
_computing_data_reduction 'siemens xscans'
_computing_molecular_graphics 'siemens xp'
_computing_publication_material 'shelx 93'
_computing_structure_refinement 'SHELXL-93 (Sheldrick, 1993)'
_computing_structure_solution 'SHELXS-86 (Sheldrick, 1990)'
_diffrn_ambient_temperature 173(2)
_diffrn_measurement_device 'siemens P4'
_diffrn_measurement_method '\w scans'
_diffrn_radiation_monochromator graphite
_diffrn_radiation_source 'fine-focus sealed tube'
_diffrn_radiation_type MoK\a
_diffrn_radiation_wavelength 0.71073
_diffrn_reflns_av_R_equivalents 0.0178
_diffrn_reflns_av_sigmaI/netI 0.0452
_diffrn_reflns_limit_h_max 10
_diffrn_reflns_limit_h_min 0
_diffrn_reflns_limit_k_max 15
_diffrn_reflns_limit_k_min -14
_diffrn_reflns_limit_l_max 16
_diffrn_reflns_limit_l_min -15
_diffrn_reflns_number 5620
_diffrn_reflns_theta_max 25.00
_diffrn_reflns_theta_min 3.01
_diffrn_standards_decay_% 0
_diffrn_standards_interval_count 247
_diffrn_standards_number 3
_exptl_absorpt_coefficient_mu 5.329
_exptl_absorpt_correction_T_max 1.000
_exptl_absorpt_correction_T_min 0.854
_exptl_absorpt_correction_type psi-scans
_exptl_crystal_colour yellow
_exptl_crystal_density_diffrn 2.090
_exptl_crystal_description prism
_exptl_crystal_F_000 902
_exptl_crystal_size_max 0.60
_exptl_crystal_size_mid 0.30
_exptl_crystal_size_min 0.25
_refine_diff_density_max 1.048
_refine_diff_density_min -0.801
_refine_diff_density_rms 0.116
_refine_ls_extinction_method none
_refine_ls_goodness_of_fit_all 0.956
_refine_ls_goodness_of_fit_obs 1.022
_refine_ls_hydrogen_treatment riding
_refine_ls_matrix_type full
_refine_ls_number_parameters 433
_refine_ls_number_reflns 5261
_refine_ls_number_restraints 392
_refine_ls_restrained_S_all 0.924
_refine_ls_restrained_S_obs 0.981
_refine_ls_R_factor_all 0.0423
_refine_ls_R_factor_obs 0.0323
_refine_ls_shift/esd_max 0.003
_refine_ls_shift/esd_mean 0.000
_refine_ls_structure_factor_coef Fsqd
_refine_ls_weighting_details 'w=1/[\s^2^(Fo^2^)+(0.0461P)^2^] where P=(Fo^2^+2Fc^2^)/3'
_refine_ls_weighting_scheme calc
_refine_ls_wR_factor_all 0.0763
_refine_ls_wR_factor_obs 0.0738
_reflns_number_observed 4388
_reflns_number_total 5261
_reflns_observed_criterion >2sigma(I)
_cod_data_source_file b102636b.txt
_cod_data_source_block cortado
_cod_depositor_comments
;
The following automatic conversions were performed:

data item '_refine_ls_weighting_scheme' value 'calc
w=1/[\s^2^(Fo^2^)+(0.0461P)^2^] where P=(Fo^2^+2Fc^2^)/3' was changed
to 'calc'. A new data item '_refine_ls_weighting_details' was created
with the value set to 'w=1/[\s^2^(Fo^2^)+(0.0461P)^2^] where
P=(Fo^2^+2Fc^2^)/3'.

Automatic conversion script
Id: cif_fix_values 6909 2019-04-08 15:41:33Z antanas 
;
_cod_original_sg_symbol_H-M P-1
_cod_database_code 7702600

loop_
_symmetry_equiv_pos_as_xyz
'x, y, z'
'-x, -y, -z'

loop_
_atom_site_aniso_label
_atom_site_aniso_U_11
_atom_site_aniso_U_22
_atom_site_aniso_U_33
_atom_site_aniso_U_23
_atom_site_aniso_U_13
_atom_site_aniso_U_12
Au 0.02526(12) 0.02383(12) 0.03210(13) -0.00381(8) -0.00623(8) -0.00449(8)
Fe 0.0280(6) 0.0250(5) 0.0359(6) -0.0095(5) -0.0124(5) 0.0002(5)
S 0.0474(10) 0.0338(8) 0.0753(12) -0.0212(8) -0.0387(9) 0.0068(7)
C11 0.031(3) 0.022(3) 0.033(3) -0.006(2) -0.004(2) -0.005(2)
C12 0.037(3) 0.033(3) 0.040(3) -0.006(3) -0.008(3) -0.009(3)
C13 0.034(3) 0.039(3) 0.060(4) -0.007(3) -0.006(3) -0.013(3)
C14 0.052(4) 0.036(3) 0.044(3) -0.006(3) 0.006(3) -0.019(3)
C15 0.054(4) 0.031(3) 0.029(3) -0.003(2) -0.008(3) -0.008(3)
C16 0.042(3) 0.031(3) 0.036(3) -0.007(2) -0.007(3) -0.013(3)
F1 0.042(2) 0.054(2) 0.047(2) 0.0026(17) -0.0184(17) -0.0095(17)
F2 0.035(2) 0.078(3) 0.084(3) -0.002(2) -0.007(2) -0.028(2)
F3 0.059(3) 0.066(3) 0.066(3) 0.001(2) 0.015(2) -0.029(2)
F4 0.072(3) 0.058(2) 0.0337(19) 0.0030(17) -0.0063(19) -0.017(2)
F5 0.041(2) 0.062(2) 0.0390(19) -0.0002(17) -0.0186(16) -0.0135(18)
C21 0.025(3) 0.028(3) 0.039(3) -0.002(2) -0.001(2) -0.007(2)
C22 0.030(3) 0.036(3) 0.040(3) -0.003(3) 0.003(3) -0.010(3)
C23 0.030(3) 0.037(3) 0.071(4) 0.009(3) 0.001(3) -0.003(3)
C24 0.038(4) 0.030(3) 0.084(5) -0.006(3) 0.005(3) -0.003(3)
C25 0.055(4) 0.039(3) 0.065(4) -0.023(3) 0.009(3) -0.011(3)
C26 0.041(4) 0.031(3) 0.047(3) -0.008(3) -0.001(3) -0.009(3)
F6 0.055(2) 0.049(2) 0.044(2) 0.0038(17) -0.0146(18) -0.0085(18)
F7 0.062(3) 0.047(2) 0.090(3) 0.025(2) -0.026(2) 0.000(2)
F8 0.056(3) 0.028(2) 0.129(4) -0.014(2) 0.005(3) 0.0050(19)
F9 0.095(4) 0.053(2) 0.091(3) -0.041(2) -0.011(3) -0.007(2)
F10 0.071(3) 0.046(2) 0.061(2) -0.0190(19) -0.024(2) -0.001(2)
C31 0.030(3) 0.029(3) 0.056(4) -0.002(3) 0.006(3) -0.004(3)
C32 0.062(5) 0.036(4) 0.054(4) -0.006(3) 0.017(3) -0.002(3)
C33 0.091(6) 0.029(4) 0.073(5) 0.000(3) 0.039(4) 0.006(4)
C34 0.055(5) 0.025(4) 0.117(6) 0.015(4) 0.037(5) 0.007(3)
C35 0.032(4) 0.034(4) 0.130(6) 0.019(4) -0.002(4) -0.002(3)
C36 0.031(4) 0.039(4) 0.081(5) 0.007(3) -0.006(3) -0.004(3)
F11 0.121(4) 0.059(3) 0.043(2) -0.011(2) 0.000(2) -0.027(3)
F12 0.178(6) 0.055(3) 0.067(3) -0.006(2) 0.067(4) -0.014(3)
F13 0.082(4) 0.050(3) 0.191(6) 0.037(3) 0.075(4) 0.000(3)
F14 0.053(3) 0.085(4) 0.212(7) 0.040(4) -0.029(4) -0.042(3)
F15 0.064(3) 0.073(3) 0.096(4) 0.007(3) -0.037(3) -0.033(2)
N41 0.030(3) 0.027(2) 0.028(2) -0.0055(19) -0.010(2) -0.003(2)
C42 0.034(3) 0.026(3) 0.034(3) -0.005(2) -0.013(3) -0.004(2)
C43 0.035(3) 0.028(3) 0.052(4) -0.009(3) -0.016(3) -0.002(2)
C44 0.040(4) 0.032(3) 0.051(4) -0.003(3) -0.013(3) 0.004(3)
C45 0.033(3) 0.041(3) 0.046(4) 0.002(3) -0.016(3) -0.003(3)
C46 0.028(3) 0.035(3) 0.030(3) -0.003(2) -0.009(2) -0.012(2)
C51 0.027(3) 0.031(3) 0.037(3) -0.004(2) -0.018(2) -0.005(2)
C52 0.043(4) 0.034(3) 0.056(4) 0.012(3) -0.020(3) -0.007(3)
C53 0.048(4) 0.032(3) 0.105(6) -0.019(4) -0.040(4) -0.003(3)
C54 0.061(5) 0.051(4) 0.061(4) -0.034(3) -0.031(3) 0.022(3)
C55 0.026(3) 0.054(4) 0.043(3) -0.005(3) -0.005(3) 0.006(3)

loop_
_atom_site_label
_atom_site_type_symbol
_atom_site_fract_x
_atom_site_fract_y
_atom_site_fract_z
_atom_site_U_iso_or_equiv
_atom_site_thermal_displace_type
_atom_site_occupancy
_atom_site_calc_flag
_atom_site_refinement_flags
Au Au 0.25481(3) 0.243292(17) 0.256072(17) 0.02708(8) Uani 1 d .
Fe Fe 0.0000 0.0000 0.0000 0.0293(3) Uani 1 d S
S S 0.1822(2) 0.06411(13) 0.14820(14) 0.0498(5) Uani 1 d .
C11 C 0.0891(6) 0.1974(4) 0.3668(4) 0.0290(12) Uani 1 d DU
C12 C -0.0575(6) 0.2053(4) 0.3528(4) 0.0362(13) Uani 1 d DU
C13 C -0.1657(7) 0.1726(5) 0.4283(5) 0.0438(15) Uani 1 d DU
C14 C -0.1297(7) 0.1322(5) 0.5221(5) 0.0447(15) Uani 1 d DU
C15 C 0.0134(7) 0.1235(5) 0.5397(4) 0.0385(14) Uani 1 d DU
C16 C 0.1203(7) 0.1547(4) 0.4620(4) 0.0349(13) Uani 1 d DU
F1 F -0.0987(4) 0.2456(3) 0.2628(3) 0.0471(9) Uani 1 d DU
F2 F -0.3061(4) 0.1787(3) 0.4098(3) 0.0643(11) Uani 1 d DU
F3 F -0.2345(5) 0.0990(3) 0.5955(3) 0.0653(12) Uani 1 d DU
F4 F 0.0495(5) 0.0824(3) 0.6313(3) 0.0557(10) Uani 1 d DU
F5 F 0.2607(4) 0.1433(3) 0.4832(2) 0.0460(9) Uani 1 d DU
C21 C 0.1342(6) 0.3983(4) 0.2678(4) 0.0313(12) Uani 1 d DU
C22 C 0.0519(6) 0.4553(4) 0.1939(4) 0.0363(13) Uani 1 d DU
C23 C -0.0285(7) 0.5638(5) 0.2017(5) 0.0497(16) Uani 1 d DU
C24 C -0.0264(8) 0.6162(5) 0.2828(5) 0.0538(17) Uani 1 d DU
C25 C 0.0546(8) 0.5612(5) 0.3576(5) 0.0541(17) Uani 1 d DU
C26 C 0.1322(7) 0.4529(4) 0.3493(5) 0.0401(14) Uani 1 d DU
F6 F 0.0491(4) 0.4071(3) 0.1128(3) 0.0499(9) Uani 1 d DU
F7 F -0.1080(5) 0.6172(3) 0.1294(3) 0.0701(13) Uani 1 d DU
F8 F -0.1017(5) 0.7210(3) 0.2891(4) 0.0764(14) Uani 1 d DU
F9 F 0.0599(6) 0.6136(3) 0.4358(4) 0.0789(14) Uani 1 d DU
F10 F 0.2096(5) 0.4021(3) 0.4227(3) 0.0589(11) Uani 1 d DU
C31 C 0.4187(6) 0.2998(4) 0.1492(5) 0.0412(14) Uani 1 d DU
C32 C 0.4330(8) 0.2970(5) 0.0460(5) 0.0564(18) Uani 1 d DU
C33 C 0.5385(10) 0.3405(5) -0.0229(6) 0.077(2) Uani 1 d DU
C34 C 0.6319(9) 0.3877(5) 0.0116(6) 0.079(3) Uani 1 d DU
C35 C 0.6208(8) 0.3933(5) 0.1137(7) 0.071(2) Uani 1 d DU
C36 C 0.5130(7) 0.3485(5) 0.1798(6) 0.0529(17) Uani 1 d DU
F11 F 0.3433(6) 0.2499(3) 0.0083(3) 0.0751(14) Uani 1 d DU
F12 F 0.5506(7) 0.3368(4) -0.1222(4) 0.116(2) Uani 1 d DU
F13 F 0.7354(6) 0.4295(4) -0.0536(5) 0.130(3) Uani 1 d DU
F14 F 0.7126(6) 0.4397(4) 0.1484(5) 0.116(2) Uani 1 d DU
F15 F 0.5058(5) 0.3533(4) 0.2807(4) 0.0725(13) Uani 1 d DU
N41 N 0.3866(5) 0.0814(3) 0.2476(3) 0.0279(10) Uani 1 d DU
C42 C 0.3520(6) 0.0105(4) 0.1965(4) 0.0311(12) Uani 1 d DU
C43 C 0.4409(7) -0.0941(4) 0.1878(5) 0.0374(14) Uani 1 d DU
H43 H 0.4157 -0.1425 0.1504 0.045 Uiso 1 calc R
C44 C 0.5677(7) -0.1277(5) 0.2345(5) 0.0431(15) Uani 1 d DU
H44 H 0.6309 -0.1996 0.2291 0.052 Uiso 1 calc R
C45 C 0.6016(7) -0.0565(5) 0.2886(5) 0.0405(14) Uani 1 d DU
H45 H 0.6872 -0.0790 0.3221 0.049 Uiso 1 calc R
C46 C 0.5102(6) 0.0476(4) 0.2937(4) 0.0296(12) Uani 1 d DU
H46 H 0.5343 0.0972 0.3304 0.035 Uiso 1 calc R
C51 C 0.1748(6) -0.0372(4) 0.0763(4) 0.0300(12) Uani 1 d DU
C52 C 0.0830(7) -0.1127(5) 0.1090(5) 0.0446(15) Uani 1 d DU
H52 H 0.0301 -0.1254 0.1758 0.054 Uiso 1 calc R
C53 C 0.0858(8) -0.1653(5) 0.0223(6) 0.0577(19) Uani 1 d DU
H53 H 0.0344 -0.2201 0.0213 0.069 Uiso 1 calc R
C54 C 0.1736(8) -0.1248(5) -0.0591(6) 0.0591(19) Uani 1 d DU
H54 H 0.1929 -0.1465 -0.1262 0.071 Uiso 1 calc R
C55 C 0.2318(7) -0.0455(5) -0.0283(5) 0.0446(15) Uani 1 d DU
H55 H 0.2971 -0.0051 -0.0703 0.054 Uiso 1 calc R
X1 C 0.3279(17) 0.5223(12) 0.5885(11) 0.155(5) Uiso 1 d .
X2 C 0.4881(23) 0.6203(17) 0.3862(16) 0.201(8) Uiso 1 d U
X3 C 0.4658(34) 0.5688(20) 0.4568(21) 0.277(13) Uiso 1 d U

loop_
_atom_type_symbol
_atom_type_description
_atom_type_scat_dispersion_real
_atom_type_scat_dispersion_imag
_atom_type_scat_source
C C 0.0033 0.0016 'International Tables Vol C Tables 4.2.6.8 and 6.1.1.4'
H H 0.0000 0.0000 'International Tables Vol C Tables 4.2.6.8 and 6.1.1.4'
N N 0.0061 0.0033 'International Tables Vol C Tables 4.2.6.8 and 6.1.1.4'
S S 0.1246 0.1234 'International Tables Vol C Tables 4.2.6.8 and 6.1.1.4'
Fe Fe 0.3463 0.8444 'International Tables Vol C Tables 4.2.6.8 and 6.1.1.4'
Au Au -2.0133 8.8022 'International Tables Vol C Tables 4.2.6.8 and 6.1.1.4'
F F 0.0171 0.0103 'International Tables Vol C Tables 4.2.6.8 and 6.1.1.4'

loop_
_geom_angle_atom_site_label_1
_geom_angle_atom_site_label_2
_geom_angle_atom_site_label_3
_geom_angle
_geom_angle_site_symmetry_1
_geom_angle_site_symmetry_3
_geom_angle_publ_flag
C21 Au C11 88.16(19) . . y
C21 Au C31 88.4(2) . . y
C11 Au C31 176.0(2) . . y
C21 Au N41 177.81(19) . . y
C11 Au N41 92.07(18) . . y
C31 Au N41 91.29(19) . . y
C51 Fe C51 180.0 . 2 ?
C51 Fe C52 41.2(2) . . ?
C51 Fe C52 138.8(2) 2 . ?
C51 Fe C52 138.8(2) . 2 ?
C51 Fe C52 41.2(2) 2 2 ?
C52 Fe C52 180.0 . 2 ?
C51 Fe C55 139.1(2) . 2 ?
C51 Fe C55 40.9(2) 2 2 ?
C52 Fe C55 111.5(3) . 2 ?
C52 Fe C55 68.5(3) 2 2 ?
C51 Fe C55 40.9(2) . . ?
C51 Fe C55 139.1(2) 2 . ?
C52 Fe C55 68.5(3) . . ?
C52 Fe C55 111.5(3) 2 . ?
C55 Fe C55 180.0 2 . ?
C51 Fe C53 111.8(2) . 2 ?
C51 Fe C53 68.2(2) 2 2 ?
C52 Fe C53 139.3(2) . 2 ?
C52 Fe C53 40.7(2) 2 2 ?
C55 Fe C53 67.1(3) 2 2 ?
C55 Fe C53 112.9(3) . 2 ?
C51 Fe C53 68.2(2) . . ?
C51 Fe C53 111.8(2) 2 . ?
C52 Fe C53 40.7(2) . . ?
C52 Fe C53 139.3(2) 2 . ?
C55 Fe C53 112.9(3) 2 . ?
C55 Fe C53 67.1(3) . . ?
C53 Fe C53 180.0 2 . ?
C51 Fe C54 111.9(2) . 2 ?
C51 Fe C54 68.1(2) 2 2 ?
C52 Fe C54 112.6(3) . 2 ?
C52 Fe C54 67.4(3) 2 2 ?
C55 Fe C54 40.5(3) 2 2 ?
C55 Fe C54 139.5(3) . 2 ?
C53 Fe C54 38.7(3) 2 2 ?
C53 Fe C54 141.3(3) . 2 ?
C51 Fe C54 68.1(2) . . ?
C51 Fe C54 111.9(2) 2 . ?
C52 Fe C54 67.4(3) . . ?
C52 Fe C54 112.6(3) 2 . ?
C55 Fe C54 139.5(3) 2 . ?
C55 Fe C54 40.5(3) . . ?
C53 Fe C54 141.3(3) 2 . ?
C53 Fe C54 38.7(3) . . ?
C54 Fe C54 180.0 2 . ?
C51 S C42 103.9(2) . . y
C12 C11 C16 115.3(5) . . y
C12 C11 Au 123.9(4) . . y
C16 C11 Au 120.7(4) . . y
F1 C12 C13 117.7(5) . . ?
F1 C12 C11 119.8(5) . . ?
C13 C12 C11 122.5(5) . . ?
F2 C13 C14 119.9(6) . . ?
F2 C13 C12 120.3(5) . . ?
C14 C13 C12 119.9(5) . . ?
F3 C14 C15 120.3(5) . . ?
F3 C14 C13 120.0(6) . . ?
C15 C14 C13 119.7(6) . . ?
F4 C15 C14 119.8(5) . . ?
F4 C15 C16 121.1(5) . . ?
C14 C15 C16 119.2(5) . . ?
F5 C16 C15 116.7(5) . . ?
F5 C16 C11 119.9(5) . . ?
C15 C16 C11 123.4(5) . . ?
C26 C21 C22 117.4(5) . . ?
C26 C21 Au 120.9(4) . . ?
C22 C21 Au 121.7(4) . . ?
F6 C22 C21 120.4(5) . . ?
F6 C22 C23 118.4(5) . . ?
C21 C22 C23 121.2(6) . . ?
F7 C23 C24 119.8(6) . . ?
F7 C23 C22 120.2(6) . . ?
C24 C23 C22 120.0(6) . . ?
F8 C24 C23 119.8(6) . . ?
F8 C24 C25 120.3(6) . . ?
C23 C24 C25 119.9(6) . . ?
F9 C25 C24 119.8(6) . . ?
F9 C25 C26 120.8(6) . . ?
C24 C25 C26 119.4(6) . . ?
F10 C26 C21 120.0(5) . . ?
F10 C26 C25 117.9(6) . . ?
C21 C26 C25 122.1(6) . . ?
C36 C31 C32 116.4(7) . . ?
C36 C31 Au 119.6(5) . . y
C32 C31 Au 123.9(5) . . y
F11 C32 C31 120.5(6) . . ?
F11 C32 C33 117.3(7) . . ?
C31 C32 C33 122.1(7) . . ?
F12 C33 C34 119.4(7) . . ?
F12 C33 C32 121.2(8) . . ?
C34 C33 C32 119.4(8) . . ?
F13 C34 C33 120.3(8) . . ?
F13 C34 C35 119.1(8) . . ?
C33 C34 C35 120.5(8) . . ?
F14 C35 C34 120.9(7) . . ?
F14 C35 C36 121.2(8) . . ?
C34 C35 C36 117.9(8) . . ?
C31 C36 F15 119.4(6) . . ?
C31 C36 C35 123.7(7) . . ?
F15 C36 C35 116.9(7) . . ?
C42 N41 C46 119.0(5) . . y
C42 N41 Au 121.7(3) . . y
C46 N41 Au 119.3(4) . . y
N41 C42 C43 121.8(5) . . y
N41 C42 S 113.3(4) . . y
C43 C42 S 124.8(4) . . ?
C42 C43 C44 118.8(5) . . ?
C45 C44 C43 119.6(5) . . ?
C46 C45 C44 119.2(5) . . ?
N41 C46 C45 121.6(5) . . ?
C55 C51 C52 107.7(5) . . ?
C55 C51 S 126.6(5) . . ?
C52 C51 S 124.6(5) . . ?
C55 C51 Fe 70.4(3) . . ?
C52 C51 Fe 70.2(3) . . ?
S C51 Fe 115.4(3) . . ?
C51 C52 C53 106.6(6) . . ?
C51 C52 Fe 68.6(3) . . ?
C53 C52 Fe 70.4(3) . . ?
C54 C53 C52 109.2(6) . . ?
C54 C53 Fe 70.5(4) . . ?
C52 C53 Fe 68.9(3) . . ?
C53 C54 C55 109.2(6) . . ?
C53 C54 Fe 70.8(4) . . ?
C55 C54 Fe 69.1(3) . . ?
C51 C55 C54 107.3(6) . . ?
C51 C55 Fe 68.7(3) . . ?
C54 C55 Fe 70.4(4) . . ?
X2 X3 X1 85.2(25) . 2_666 ?

loop_
_geom_bond_atom_site_label_1
_geom_bond_atom_site_label_2
_geom_bond_distance
_geom_bond_site_symmetry_2
_geom_bond_publ_flag
Au C21 2.0048(54) . y
Au C11 2.0579(55) . y
Au C31 2.0770(59) . y
Au N41 2.1049(42) . y
Fe C51 2.0090(48) . ?
Fe C51 2.0090(48) 2 ?
Fe C52 2.0314(55) . ?
Fe C52 2.0314(55) 2 ?
Fe C55 2.0314(58) 2 ?
Fe C55 2.0314(58) . ?
Fe C53 2.0519(61) 2 ?
Fe C53 2.0519(61) . ?
Fe C54 2.0485(62) 2 ?
Fe C54 2.0485(62) . ?
S C51 1.7424(55) . y
S C42 1.7554(53) . y
C11 C12 1.3817(71) . ?
C11 C16 1.3832(69) . ?
C12 F1 1.3431(60) . ?
C12 C13 1.3809(76) . ?
C13 F2 1.3522(65) . ?
C13 C14 1.3730(78) . ?
C14 F3 1.3471(70) . ?
C14 C15 1.3644(78) . ?
C15 F4 1.3480(61) . ?
C15 C16 1.3824(75) . ?
C16 F5 1.3522(61) . ?
C21 C26 1.3741(71) . ?
C21 C22 1.3873(71) . ?
C22 F6 1.3345(63) . ?
C22 C23 1.3925(75) . ?
C23 F7 1.3427(70) . ?
C23 C24 1.3656(84) . ?
C24 F8 1.3378(70) . ?
C24 C25 1.3818(85) . ?
C25 F9 1.3394(71) . ?
C25 C26 1.3847(76) . ?
C26 F10 1.3355(65) . ?
C31 C36 1.3527(81) . ?
C31 C32 1.3756(82) . ?
C32 F11 1.3535(80) . ?
C32 C33 1.3822(89) . ?
C33 F12 1.3287(88) . ?
C33 C34 1.3597(101) . ?
C34 F13 1.3339(85) . ?
C34 C35 1.3709(100) . ?
C35 F14 1.3416(89) . ?
C35 C36 1.3873(87) . ?
C36 F15 1.3585(78) . ?
N41 C42 1.3463(67) . y
N41 C46 1.3548(64) . y
C42 C43 1.3738(74) . ?
C43 C44 1.3834(79) . ?
C44 C45 1.3748(85) . ?
C45 C46 1.3725(77) . ?
C51 C55 1.4106(73) . ?
C51 C52 1.4216(75) . ?
C52 C53 1.4189(86) . ?
C53 C54 1.3580(106) . ?
C54 C55 1.4105(86) . ?
X1 X3 1.9704(300) 2_666 ?
X2 X3 1.0985(295) . ?
X3 X1 1.9704(300) 2_666 ?
